data_9001363
loop_
_publ_author_name
'Moore, P. B.'
'Sen Gupta, P. K.'
'Le Page, Y.'

_publ_section_title
;
 The remarkable langbanite structure type: Crystal structure, chemical
 crystallography and relation to some other cation close-packed structures
;
_journal_name_full 'American Mineralogist'
_journal_page_first 1408
_journal_page_last 1425
_journal_volume 76
_journal_year 1991
_chemical_formula_sum 'Mn13 O24 Sb Si2'
_chemical_name_mineral Langbanite
_space_group_IT_number 157
_symmetry_space_group_name_Hall 'P 3 -2'
_symmetry_space_group_name_H-M 'P 3 1 m'
_cell_angle_alpha 90
_cell_angle_beta 90
_cell_angle_gamma 120
_cell_length_a 11.563
_cell_length_b 11.563
_cell_length_c 11.100
_cell_formula_units_Z 3
_cell_volume 1285.271
_database_code_amcsd 0001397
_exptl_crystal_density_diffrn 4.946
_cod_original_formula_sum 'Mn13 Sb O24 Si2'
_cod_database_code 9001363

loop_
_space_group_symop_operation_xyz
x,y,z
x-y,-y,z
-y,x-y,z
y,x,z
-x+y,-x,z
-x,-x+y,z

loop_
_atom_site_aniso_label
_atom_site_aniso_U_11
_atom_site_aniso_U_22
_atom_site_aniso_U_33
_atom_site_aniso_U_12
_atom_site_aniso_U_13
_atom_site_aniso_U_23
Mn1 0.01670 0.01670 0.04310 0.01170 0.01290 0.01290
Mn2 0.00880 0.00660 0.01300 0.00390 -0.00160 -0.00020
Sb 0.00720 0.00720 0.00600 0.00280 -0.00090 -0.00090
O1 0.01500 0.01500 0.00800 0.00750 0.00000 0.00000
O2 0.00600 0.00600 0.00300 0.00300 0.00000 0.00000
O3 0.00600 0.00600 0.01000 -0.00300 0.00000 0.00000
O4 0.00900 0.01100 0.01300 0.00700 0.00100 -0.00100
O5 0.01800 0.01800 0.01200 0.00700 0.00000 0.00000
O6 0.01500 0.01500 0.01400 0.00800 -0.00100 -0.00100
O7 0.01200 0.01500 0.00600 0.00700 0.00200 -0.00100
Mn3 -0.00020 -0.00020 0.00620 -0.00230 -0.00050 -0.00050
Mn4 0.00620 0.00090 0.00550 0.00300 0.00040 0.00090
Si1 0.00800 0.00800 0.00400 0.00400 0.00000 0.00000
Si2 0.00400 0.00400 0.01800 0.00200 0.00000 0.00000
O8 0.00700 0.00700 0.01200 0.00200 0.00400 0.00400
O10 0.00400 0.00400 0.01600 0.00500 0.00500 0.00500
O11 0.00300 0.00300 0.01600 0.00100 -0.00100 -0.00100
O12 0.00500 0.01000 0.00300 0.00500 0.00300 -0.00100
O13 0.00600 0.00700 0.01100 0.00200 -0.00100 0.00000
Mn5 0.01140 0.01140 0.00860 0.00700 0.00000 0.00000
Mn6 0.00730 0.00730 0.01450 0.00400 0.00200 0.00200
Mn7 0.00660 0.00590 0.00970 0.00290 -0.00150 -0.00070
O14 0.02100 0.02100 0.00600 0.01100 0.00100 0.00100
O15 0.05200 0.05200 0.01500 0.02700 -0.00800 -0.00800
O16 0.08700 0.08700 0.04900 0.07200 0.00000 0.00000
O17 0.01400 0.01000 0.00800 0.00800 0.00300 0.00000
O18 0.14800 0.21600 0.04200 0.15200 0.01900 0.02400
Mn8 0.03430 0.03430 0.00500 0.02820 0.00050 0.00050
Mn9 0.02410 0.02630 0.00810 0.01910 0.00170 0.00190
Si3 0.00900 0.00900 0.00600 0.00400 -0.00100 -0.00100
O19 0.06000 0.06000 0.00300 0.03000 0.00000 0.00000
O20 0.24200 0.24200 -0.01000 0.12100 0.00000 0.00000

loop_
_atom_site_label
_atom_site_fract_x
_atom_site_fract_y
_atom_site_fract_z
Mn1 0.83120 0.00000 0.99500
Mn2 0.50020 0.32840 0.98780
Sb 0.34355 0.00000 0.99100
O1 0.00000 0.00000 0.07760
O2 0.66667 0.33333 0.08120
O3 0.49470 0.00000 0.08210
O4 0.34580 0.14490 0.08500
O5 0.19230 0.00000 0.90150
O6 0.66960 0.00000 0.89750
O7 0.48790 0.14890 0.89600
Mn3 0.52720 0.00000 0.25610
Mn4 0.32970 0.15500 0.25930
Si1 0.00000 0.00000 0.22860
Si2 0.66667 0.33333 0.23190
O8 0.13170 0.00000 0.27920
O9 0.35870 0.00000 0.28870
O10 0.69960 0.00000 0.22590
O11 0.54410 0.00000 0.43480
O12 0.53420 0.32910 0.28210
O13 0.32520 0.18410 0.43550
Mn5 0.33960 0.00000 0.49220
Mn6 0.83630 0.00000 0.49950
Mn7 0.49480 0.32520 0.48620
O14 0.13880 0.00000 0.56050
O15 0.33080 0.00000 0.69210
O16 0.79460 0.00000 0.70310
O17 0.52930 0.19290 0.54240
O18 0.44190 0.31270 0.69400
Mn8 0.16700 0.00000 0.73240
Mn9 0.50410 0.16740 0.72120
Si3 0.66800 0.00000 0.75290
O19 0.66667 0.33333 0.75510
O20 0.00000 0.00000 0.77490

loop_
_cod_related_entry_id
_cod_related_entry_database
_cod_related_entry_code
1 AMCSD 0001397
